data_4062614
loop_
_publ_author_name
'Ogo, Seiji'
'Uehara, Keiji'
'Abura, Tsutomu'
'Watanabe, Yoshihito'
'Fukuzumi, Shunichi'

_publ_section_title
;
Aqueous Polymerization of Styrene Promoted by Water-Soluble Robust 
Ruthenium Hydride Complexes
;
_journal_issue 12
_journal_name_full Organometallics
_journal_page_first 3047
_journal_page_last 3052
_journal_paper_doi 10.1021/om034335b
_journal_volume 23
_journal_year 2004
_chemical_formula_sum 'C23 H27 F3 N2 O3 Ru S'
_chemical_formula_weight 569.60
_space_group_IT_number 14
_symmetry_cell_setting monoclinic
_symmetry_space_group_name_Hall '-P 2ybc'
_symmetry_space_group_name_H-M 'P 1 21/c 1'
_cell_angle_alpha 90
_cell_angle_beta 107.313(6)
_cell_angle_gamma 90
_cell_formula_units_Z 4
_cell_length_a 13.371(6)
_cell_length_b 13.509(6)
_cell_length_c 13.777(7)
_cell_measurement_temperature 223.2
_cell_volume 2375(1)
_exptl_crystal_density_diffrn 1.592
_cod_original_sg_symbol_H-M 'P 21/c'
_cod_original_formula_sum 'C23 H27 F3 N2 O3 S Ru '
_cod_database_code 4062614

loop_
_symmetry_equiv_pos_as_xyz
x,y,z
-x,1/2+y,1/2-z
-x,-y,-z
x,1/2-y,1/2+z

loop_
_atom_site_label
_atom_site_type_symbol
_atom_site_fract_x
_atom_site_fract_y
_atom_site_fract_z
_atom_site_U_iso_or_equiv
_atom_site_adp_type
_atom_site_occupancy
_atom_site_calc_flag
_atom_site_refinement_flags
_atom_site_disorder_assembly
_atom_site_disorder_group
Ru(1) Ru 0.23781(2) 0.24076(2) 0.42324(2) 0.02690(7) Uani 1.00 d . . .
S(1) S 0.26885(8) -0.24144(8) 0.62277(9) 0.0480(3) Uani 1.00 d . . .
F(1) F 0.3123(3) -0.1312(3) 0.4857(3) 0.107(1) Uani 1.00 d . . .
F(2) F 0.1527(3) -0.1269(3) 0.4826(3) 0.103(1) Uani 1.00 d . . .
F(3) F 0.2127(4) -0.2526(3) 0.4258(3) 0.150(2) Uani 1.00 d . . .
O(1) O 0.3608(3) -0.2989(2) 0.6284(3) 0.064(1) Uani 1.00 d . . .
O(2) O 0.2876(3) -0.1565(2) 0.6888(3) 0.068(1) Uani 1.00 d . . .
O(3) O 0.1771(3) -0.2977(2) 0.6213(3) 0.070(1) Uani 1.00 d . . .
N(1) N 0.3118(2) 0.1535(2) 0.3412(2) 0.0285(9) Uani 1.00 d . . .
N(2) N 0.1212(3) 0.1428(2) 0.3484(2) 0.0302(9) Uani 1.00 d . . .
C(1) C 0.3697(3) 0.2281(3) 0.5698(3) 0.037(1) Uani 1.00 d . . .
C(2) C 0.2805(4) 0.1919(3) 0.5914(3) 0.039(1) Uani 1.00 d . . .
C(3) C 0.1880(3) 0.2504(3) 0.5639(3) 0.036(1) Uani 1.00 d . . .
C(4) C 0.1866(3) 0.3468(3) 0.5219(3) 0.036(1) Uani 1.00 d . . .
C(5) C 0.2784(4) 0.3832(3) 0.5022(3) 0.037(1) Uani 1.00 d . . .
C(6) C 0.3700(3) 0.3248(3) 0.5257(3) 0.036(1) Uani 1.00 d . . .
C(7) C 0.4680(4) 0.1656(4) 0.5942(4) 0.066(2) Uani 1.00 d . . .
C(8) C 0.2813(5) 0.0934(3) 0.6432(4) 0.074(2) Uani 1.00 d . . .
C(9) C 0.0910(4) 0.2117(4) 0.5860(3) 0.068(2) Uani 1.00 d . . .
C(10) C 0.0910(4) 0.4125(4) 0.5055(4) 0.067(2) Uani 1.00 d . . .
C(11) C 0.2804(4) 0.4858(3) 0.4574(4) 0.064(2) Uani 1.00 d . . .
C(12) C 0.4712(4) 0.3664(4) 0.5134(4) 0.065(2) Uani 1.00 d . . .
C(13) C 0.4076(3) 0.1693(3) 0.3313(3) 0.039(1) Uani 1.00 d . . .
C(14) C 0.4553(3) 0.1055(3) 0.2820(3) 0.041(1) Uani 1.00 d . . .
C(15) C 0.4026(3) 0.0211(3) 0.2391(3) 0.041(1) Uani 1.00 d . . .
C(16) C 0.3037(3) 0.0038(3) 0.2468(3) 0.037(1) Uani 1.00 d . . .
C(17) C 0.2589(3) 0.0712(2) 0.2970(3) 0.0280(10) Uani 1.00 d . . .
C(18) C 0.1521(3) 0.0641(3) 0.3021(3) 0.030(1) Uani 1.00 d . . .
C(19) C 0.0836(4) -0.0126(3) 0.2606(3) 0.038(1) Uani 1.00 d . . .
C(20) C -0.0187(4) -0.0074(3) 0.2615(3) 0.047(1) Uani 1.00 d . . .
C(21) C -0.0517(3) 0.0755(3) 0.3017(3) 0.049(1) Uani 1.00 d . . .
C(22) C 0.0189(3) 0.1480(3) 0.3437(3) 0.043(1) Uani 1.00 d . . .
C(23) C 0.2350(5) -0.1878(5) 0.4972(5) 0.074(2) Uani 1.00 d . . .
H(1) H 0.200(3) 0.300(3) 0.327(3) 0.054(10) Uiso 1.00 calc . . .
H(2) H 0.2974 0.0424 0.6028 0.0888 Uiso 1.00 calc . . .
H(3) H 0.3326 0.0944 0.7080 0.0888 Uiso 1.00 calc . . .
H(4) H 0.2143 0.0814 0.6515 0.0888 Uiso 1.00 calc . . .
H(5) H 0.0705 0.1509 0.5512 0.0819 Uiso 1.00 calc . . .
H(6) H 0.0360 0.2586 0.5637 0.0819 Uiso 1.00 calc . . .
H(7) H 0.1056 0.2013 0.6571 0.0819 Uiso 1.00 calc . . .
H(8) H 0.0373 0.3770 0.5227 0.0809 Uiso 1.00 calc . . .
H(9) H 0.0667 0.4321 0.4361 0.0809 Uiso 1.00 calc . . .
H(10) H 0.1091 0.4696 0.5473 0.0809 Uiso 1.00 calc . . .
H(11) H 0.2134 0.5158 0.4450 0.0773 Uiso 1.00 calc . . .
H(12) H 0.3315 0.5252 0.5040 0.0773 Uiso 1.00 calc . . .
H(13) H 0.2972 0.4804 0.3953 0.0773 Uiso 1.00 calc . . .
H(14) H 0.4584 0.4302 0.4835 0.0781 Uiso 1.00 calc . . .
H(15) H 0.5222 0.3710 0.5782 0.0781 Uiso 1.00 calc . . .
H(16) H 0.4962 0.3237 0.4709 0.0781 Uiso 1.00 calc . . .
H(17) H 0.5210 0.2004 0.5752 0.0786 Uiso 1.00 calc . . .
H(18) H 0.4913 0.1522 0.6650 0.0786 Uiso 1.00 calc . . .
H(19) H 0.4532 0.1051 0.5575 0.0786 Uiso 1.00 calc . . .
H(20) H 0.4441 0.2278 0.3600 0.0469 Uiso 1.00 calc . . .
H(21) H 0.5234 0.1190 0.2774 0.0489 Uiso 1.00 calc . . .
H(22) H 0.4340 -0.0246 0.2046 0.0489 Uiso 1.00 calc . . .
H(23) H 0.2664 -0.0541 0.2176 0.0441 Uiso 1.00 calc . . .
H(24) H 0.1074 -0.0684 0.2318 0.0460 Uiso 1.00 calc . . .
H(25) H -0.0660 -0.0601 0.2349 0.0566 Uiso 1.00 calc . . .
H(26) H -0.1229 0.0820 0.3002 0.0584 Uiso 1.00 calc . . .
H(27) H -0.0050 0.2049 0.3709 0.0520 Uiso 1.00 calc . . .

loop_
_atom_site_aniso_label
_atom_site_aniso_U_11
_atom_site_aniso_U_22
_atom_site_aniso_U_33
_atom_site_aniso_U_12
_atom_site_aniso_U_13
_atom_site_aniso_U_23
Ru(1) 0.0264(1) 0.0261(2) 0.0273(1) -0.0016(2) 0.0067(1) -0.0024(1)
S(1) 0.0355(6) 0.0407(6) 0.0686(7) 0.0025(5) 0.0168(5) 0.0122(6)
F(1) 0.082(3) 0.125(3) 0.129(3) 0.000(2) 0.055(3) 0.058(2)
F(2) 0.063(2) 0.115(3) 0.124(3) 0.019(2) 0.018(2) 0.066(2)
F(3) 0.215(5) 0.152(4) 0.067(2) 0.003(4) 0.018(3) -0.018(3)
O(1) 0.044(2) 0.050(2) 0.098(3) 0.014(2) 0.023(2) 0.011(2)
O(2) 0.060(3) 0.064(2) 0.082(3) 0.000(2) 0.024(2) -0.009(2)
O(3) 0.042(2) 0.060(2) 0.106(3) -0.009(2) 0.020(2) 0.026(2)
N(1) 0.029(2) 0.032(2) 0.026(2) -0.002(1) 0.010(1) -0.003(1)
N(2) 0.027(2) 0.035(2) 0.027(2) -0.004(1) 0.006(1) -0.004(1)
C(1) 0.033(2) 0.042(2) 0.030(2) 0.008(2) 0.001(2) -0.005(2)
C(2) 0.054(3) 0.030(2) 0.033(2) -0.002(2) 0.011(2) -0.001(2)
C(3) 0.034(2) 0.051(2) 0.023(2) -0.011(2) 0.008(2) -0.007(2)
C(4) 0.033(2) 0.041(2) 0.029(2) 0.012(2) 0.001(2) -0.008(2)
C(5) 0.048(3) 0.028(2) 0.030(2) -0.005(2) 0.004(2) -0.006(2)
C(6) 0.032(2) 0.041(2) 0.035(2) -0.007(2) 0.010(2) -0.008(2)
C(7) 0.047(3) 0.081(3) 0.061(3) 0.025(3) 0.004(3) 0.004(3)
C(8) 0.117(5) 0.044(3) 0.066(4) 0.002(3) 0.035(4) 0.015(2)
C(9) 0.054(3) 0.112(4) 0.042(3) -0.019(3) 0.020(3) -0.004(3)
C(10) 0.059(4) 0.086(4) 0.054(3) 0.031(3) 0.012(3) -0.011(3)
C(11) 0.089(4) 0.030(2) 0.061(3) -0.006(2) 0.002(3) 0.000(2)
C(12) 0.054(4) 0.075(3) 0.071(4) -0.031(3) 0.027(3) -0.026(3)
C(13) 0.033(3) 0.046(2) 0.039(2) -0.007(2) 0.012(2) -0.004(2)
C(14) 0.029(2) 0.055(3) 0.038(2) 0.004(2) 0.011(2) -0.003(2)
C(15) 0.039(3) 0.045(2) 0.038(2) 0.010(2) 0.010(2) -0.002(2)
C(16) 0.043(3) 0.031(2) 0.035(2) 0.001(2) 0.009(2) -0.002(2)
C(17) 0.031(2) 0.028(2) 0.023(2) 0.001(2) 0.005(2) 0.002(1)
C(18) 0.034(2) 0.031(2) 0.025(2) -0.002(2) 0.006(2) 0.001(2)
C(19) 0.044(3) 0.035(2) 0.033(2) -0.011(2) 0.007(2) -0.002(2)
C(20) 0.046(3) 0.054(3) 0.038(3) -0.023(2) 0.007(2) -0.008(2)
C(21) 0.031(3) 0.075(3) 0.041(3) -0.013(2) 0.013(2) -0.011(2)
C(22) 0.034(3) 0.055(3) 0.039(2) -0.004(2) 0.009(2) -0.013(2)
C(23) 0.063(4) 0.086(4) 0.074(4) 0.008(3) 0.022(3) 0.023(3)

loop_
_geom_bond_atom_site_label_1
_geom_bond_atom_site_label_2
_geom_bond_distance
_geom_bond_site_symmetry_1
_geom_bond_site_symmetry_2
_geom_bond_publ_flag
Ru(1) N(1) 2.077(3) . . yes
Ru(1) N(2) 2.071(3) . . yes
Ru(1) C(1) 2.257(4) . . yes
Ru(1) C(2) 2.312(4) . . yes
Ru(1) C(3) 2.233(3) . . yes
Ru(1) C(4) 2.219(4) . . yes
Ru(1) C(5) 2.197(3) . . yes
Ru(1) C(6) 2.218(4) . . yes
S(1) O(1) 1.436(3) . . yes
S(1) O(2) 1.439(3) . . yes
S(1) O(3) 1.439(3) . . yes
S(1) C(23) 1.805(6) . . yes
F(1) C(23) 1.332(6) . . yes
F(2) C(23) 1.341(6) . . yes
F(3) C(23) 1.283(6) . . yes
N(1) C(13) 1.345(5) . . yes
N(1) C(17) 1.360(4) . . yes
N(2) C(18) 1.366(4) . . yes
N(2) C(22) 1.352(5) . . yes
C(1) C(2) 1.400(6) . . yes
C(1) C(6) 1.441(5) . . yes
C(1) C(7) 1.514(6) . . yes
C(2) C(3) 1.421(5) . . yes
C(2) C(8) 1.509(6) . . yes
C(3) C(4) 1.424(5) . . yes
C(3) C(9) 1.511(6) . . yes
C(4) C(5) 1.421(6) . . yes
C(4) C(10) 1.517(6) . . yes
C(5) C(6) 1.411(5) . . yes
C(5) C(11) 1.520(5) . . yes
C(6) C(12) 1.521(6) . . yes
C(13) C(14) 1.366(5) . . yes
C(14) C(15) 1.378(5) . . yes
C(15) C(16) 1.377(6) . . yes
C(16) C(17) 1.383(5) . . yes
C(17) C(18) 1.454(5) . . yes
C(18) C(19) 1.388(5) . . yes
C(19) C(20) 1.373(6) . . yes
C(20) C(21) 1.379(6) . . yes
C(21) C(22) 1.365(6) . . yes
